data_7209964
loop_
_publ_author_name
'Ding, Shuai'
'Gao, Yanfei'
'Ji, Yufei'
'Wang, Yanqin'
'Liu, Zhiliang'

_publ_section_title
;
 Homochiral crystallization of single-stranded helical coordination
 polymers: generated by the structure of auxiliary ligands or spontaneous
 symmetry breaking
;
_journal_issue 28
_journal_name_full CrystEngComm
_journal_page_first 5598
_journal_paper_doi 10.1039/c3ce40519b
_journal_volume 15
_journal_year 2013
_chemical_absolute_configuration syn
_chemical_formula_sum 'C13 H14 Cu N4 O3'
_chemical_formula_weight 337.82
_chemical_name_systematic
; 
 ? 
;
_space_group_IT_number 19
_symmetry_cell_setting orthorhombic
_symmetry_space_group_name_Hall 'P 2ac 2ab'
_symmetry_space_group_name_H-M 'P 21 21 21'
_atom_sites_solution_hydrogens geom
_atom_sites_solution_primary direct
_atom_sites_solution_secondary difmap
_audit_creation_method SHELXL-97
_cell_angle_alpha 90.00
_cell_angle_beta 90.00
_cell_angle_gamma 90.00
_cell_formula_units_Z 4
_cell_length_a 9.5860(19)
_cell_length_b 10.713(2)
_cell_length_c 13.527(3)
_cell_measurement_temperature 293(2)
_cell_measurement_theta_max 27.49
_cell_measurement_theta_min 1.00
_cell_volume 1389.2(5)
_computing_structure_refinement 'SHELXL-97 (Sheldrick, 1997)'
_computing_structure_solution 'SHELXS-97 (Sheldrick, 1990)'
_diffrn_ambient_temperature 293(2)
_diffrn_measured_fraction_theta_full 0.999
_diffrn_measured_fraction_theta_max 0.999
_diffrn_measurement_device_type 'Xcalibur, Eos, Gemini'
_diffrn_measurement_method 'phi and omega scans'
_diffrn_radiation_monochromator graphite
_diffrn_radiation_source 'fine-focus sealed tube'
_diffrn_radiation_type MoK\a
_diffrn_radiation_wavelength 0.71073
_diffrn_reflns_av_R_equivalents 0.0199
_diffrn_reflns_av_sigmaI/netI 0.0315
_diffrn_reflns_limit_h_max 12
_diffrn_reflns_limit_h_min -12
_diffrn_reflns_limit_k_max 11
_diffrn_reflns_limit_k_min -14
_diffrn_reflns_limit_l_max 18
_diffrn_reflns_limit_l_min -17
_diffrn_reflns_number 10202
_diffrn_reflns_theta_full 28.27
_diffrn_reflns_theta_max 28.27
_diffrn_reflns_theta_min 2.43
_diffrn_standards_decay_% none
_diffrn_standards_interval_count none
_diffrn_standards_interval_time none
_diffrn_standards_number none
_exptl_absorpt_coefficient_mu 1.588
_exptl_absorpt_correction_T_max 1.0000
_exptl_absorpt_correction_T_min 0.49044
_exptl_absorpt_correction_type multi-scan
_exptl_absorpt_process_details 'SADABS (Sheldrick, 1996)'
_exptl_crystal_density_diffrn 1.615
_exptl_crystal_density_method 'not measured'
_exptl_crystal_F_000 692
_exptl_crystal_size_max 0.04
_exptl_crystal_size_mid 0.02
_exptl_crystal_size_min 0.01
_refine_diff_density_max 0.417
_refine_diff_density_min -0.276
_refine_diff_density_rms 0.045
_refine_ls_abs_structure_details 'Flack H D (1983), Acta Cryst. A39, 876-881'
_refine_ls_abs_structure_Flack 0.015(11)
_refine_ls_extinction_method none
_refine_ls_goodness_of_fit_ref 0.880
_refine_ls_hydrogen_treatment mixed
_refine_ls_matrix_type full
_refine_ls_number_parameters 195
_refine_ls_number_reflns 3428
_refine_ls_number_restraints 8
_refine_ls_restrained_S_all 0.909
_refine_ls_R_factor_all 0.0273
_refine_ls_R_factor_gt 0.0237
_refine_ls_shift/su_max 0.001
_refine_ls_shift/su_mean 0.000
_refine_ls_structure_factor_coef Fsqd
_refine_ls_weighting_details 'calc w=1/[\s^2^(Fo^2^)+(0.0443P)^2^+0.2756P] where P=(Fo^2^+2Fc^2^)/3'
_refine_ls_weighting_scheme calc
_refine_ls_wR_factor_gt 0.0640
_refine_ls_wR_factor_ref 0.0662
_reflns_number_gt 3164
_reflns_number_total 3428
_reflns_threshold_expression >2sigma(I)
_cod_data_source_file c3ce40519b.txt
_cod_data_source_block dingshuai110428_0m
_cod_depositor_comments
;
The following automatic conversions were performed:

'_symmetry_cell_setting' value 'Orthorhombic' changed to
'orthorhombic' according to
/home/saulius/struct/CIF-dictionaries/cif_core.dic dictionary named
'cif_core.dic' version 2.4.2 from 2011-04-26.

Automatic conversion script
Id: cif_fix_values 1891 2012-01-12 08:04:46Z andrius 
;
_cod_original_cell_volume 1389.1(5)
_cod_original_sg_symbol_H-M P212121
_cod_database_code 7209964

loop_
_symmetry_equiv_pos_as_xyz
'x, y, z'
'-x+1/2, -y, z+1/2'
'x+1/2, -y+1/2, -z'
'-x, y+1/2, -z+1/2'

loop_
_atom_site_label
_atom_site_type_symbol
_atom_site_fract_x
_atom_site_fract_y
_atom_site_fract_z
_atom_site_U_iso_or_equiv
_atom_site_adp_type
_atom_site_occupancy
_atom_site_symmetry_multiplicity
_atom_site_calc_flag
_atom_site_refinement_flags
Cu1 Cu 0.81046(2) 0.38026(2) 0.533823(18) 0.03155(8) Uani 1 1 d .
O3 O 1.00465(15) 0.36728(14) 0.47200(11) 0.0364(3) Uani 1 1 d D
H3 H 1.024(3) 0.2921(10) 0.4610(16) 0.055 Uiso 1 1 d D
N1 N 0.79401(18) 0.51823(16) 0.44280(12) 0.0317(4) Uani 1 1 d .
O2 O 0.61076(14) 0.36352(13) 0.54866(11) 0.0333(3) Uani 1 1 d .
N2 N 0.84907(19) 0.24114(19) 0.62162(15) 0.0396(4) Uani 1 1 d .
O1 O 0.35909(16) 0.33503(16) 0.62127(13) 0.0439(4) Uani 1 1 d .
C2 C 0.9302(2) 0.5576(2) 0.40051(18) 0.0376(5) Uani 1 1 d .
H2 H 0.9801 0.6045 0.4517 0.045 Uiso 1 1 calc R
C1 C 0.5470(2) 0.55475(19) 0.46651(18) 0.0350(4) Uani 1 1 d .
C3 C 0.6825(2) 0.5790(2) 0.42436(16) 0.0364(4) Uani 1 1 d .
H3A H 0.6893 0.6447 0.3798 0.044 Uiso 1 1 calc R
C4 C 0.8874(2) 0.1842(2) 0.68653(18) 0.0375(5) Uani 1 1 d .
C5 C 0.3803(2) 0.4397(2) 0.56596(16) 0.0342(4) Uani 1 1 d .
C6 C 0.2793(2) 0.5270(2) 0.54405(19) 0.0423(5) Uani 1 1 d .
H6 H 0.1903 0.5184 0.5705 0.051 Uiso 1 1 calc R
C7 C 0.51923(19) 0.45133(17) 0.52727(15) 0.0295(4) Uani 1 1 d .
C8 C 0.4397(3) 0.6417(2) 0.4441(2) 0.0471(6) Uani 1 1 d .
H8 H 0.4592 0.7086 0.4026 0.057 Uiso 1 1 calc R
N4 N 1.1165(3) 0.0247(3) 0.83313(19) 0.0640(7) Uani 1 1 d .
C10 C 0.3094(3) 0.6292(2) 0.4819(2) 0.0486(6) Uani 1 1 d .
H10 H 0.2407 0.6875 0.4671 0.058 Uiso 1 1 calc R
C11 C 1.0277(3) 0.0712(2) 0.79438(18) 0.0459(6) Uani 1 1 d .
C12 C 0.9220(3) 0.6395(3) 0.3095(2) 0.0649(9) Uani 1 1 d .
H12A H 0.8680 0.5982 0.2595 0.097 Uiso 1 1 calc R
H12B H 1.0144 0.6550 0.2849 0.097 Uiso 1 1 calc R
H12C H 0.8785 0.7174 0.3262 0.097 Uiso 1 1 calc R
N3 N 0.9119(3) 0.1242(4) 0.7658(2) 0.0893(10) Uani 1 1 d U
C15 C 1.0107(2) 0.4376(2) 0.38186(18) 0.0416(5) Uani 1 1 d D
H15A H 0.9687 0.3909 0.3281 0.050 Uiso 1 1 calc R
H15B H 1.1068 0.4561 0.3647 0.050 Uiso 1 1 calc R
C16 C 0.2313(3) 0.3229(3) 0.6733(2) 0.0545(7) Uani 1 1 d .
H16A H 0.1553 0.3214 0.6270 0.082 Uiso 1 1 calc R
H16B H 0.2201 0.3925 0.7173 0.082 Uiso 1 1 calc R
H16C H 0.2319 0.2468 0.7106 0.082 Uiso 1 1 calc R

loop_
_atom_site_aniso_label
_atom_site_aniso_U_11
_atom_site_aniso_U_22
_atom_site_aniso_U_33
_atom_site_aniso_U_23
_atom_site_aniso_U_13
_atom_site_aniso_U_12
Cu1 0.02195(11) 0.03552(12) 0.03718(13) 0.00935(11) -0.00090(10) -0.00018(11)
O3 0.0294(7) 0.0353(7) 0.0445(8) 0.0057(8) 0.0050(6) 0.0032(6)
N1 0.0261(8) 0.0339(8) 0.0352(9) 0.0046(6) -0.0010(7) -0.0026(7)
O2 0.0220(6) 0.0334(7) 0.0445(8) 0.0085(6) -0.0002(5) -0.0003(5)
N2 0.0347(9) 0.0426(10) 0.0415(11) 0.0093(9) 0.0020(8) 0.0060(8)
O1 0.0292(7) 0.0512(9) 0.0514(10) 0.0104(8) 0.0095(7) 0.0041(7)
C2 0.0304(10) 0.0393(11) 0.0429(12) 0.0086(10) 0.0046(9) -0.0025(9)
C1 0.0275(9) 0.0338(10) 0.0437(11) 0.0016(10) -0.0024(9) 0.0029(7)
C3 0.0348(10) 0.0329(10) 0.0416(11) 0.0089(8) -0.0027(9) -0.0028(9)
C4 0.0316(10) 0.0397(12) 0.0413(12) 0.0064(10) 0.0060(9) -0.0002(9)
C5 0.0268(10) 0.0380(11) 0.0378(11) -0.0041(8) -0.0009(8) 0.0012(8)
C6 0.0275(10) 0.0479(12) 0.0514(13) -0.0079(11) 0.0011(9) 0.0065(8)
C7 0.0249(8) 0.0322(9) 0.0314(10) -0.0030(8) -0.0023(8) -0.0007(7)
C8 0.0397(11) 0.0360(12) 0.0657(16) 0.0080(10) -0.0037(11) 0.0047(9)
N4 0.0757(17) 0.0615(15) 0.0548(15) 0.0116(12) -0.0132(13) 0.0132(14)
C10 0.0353(10) 0.0401(12) 0.0704(17) -0.0015(11) -0.0061(12) 0.0136(11)
C11 0.0616(16) 0.0424(12) 0.0339(11) 0.0116(9) -0.0004(11) 0.0026(11)
C12 0.0523(15) 0.074(2) 0.0679(18) 0.0355(16) 0.0176(14) 0.0031(14)
N3 0.0685(16) 0.128(2) 0.0717(17) 0.0552(18) 0.0123(13) 0.0191(18)
C15 0.0359(11) 0.0452(12) 0.0436(12) 0.0059(10) 0.0100(10) -0.0002(10)
C16 0.0345(12) 0.0723(18) 0.0566(16) 0.0121(14) 0.0116(11) -0.0004(12)

loop_
_atom_type_symbol
_atom_type_description
_atom_type_scat_dispersion_real
_atom_type_scat_dispersion_imag
_atom_type_scat_source
C C 0.0033 0.0016 'International Tables Vol C Tables 4.2.6.8 and 6.1.1.4'
H H 0.0000 0.0000 'International Tables Vol C Tables 4.2.6.8 and 6.1.1.4'
Cu Cu 0.3201 1.2651 'International Tables Vol C Tables 4.2.6.8 and 6.1.1.4'
N N 0.0061 0.0033 'International Tables Vol C Tables 4.2.6.8 and 6.1.1.4'
O O 0.0106 0.0060 'International Tables Vol C Tables 4.2.6.8 and 6.1.1.4'

loop_
_geom_angle_atom_site_label_1
_geom_angle_atom_site_label_2
_geom_angle_atom_site_label_3
_geom_angle
_geom_angle_site_symmetry_3
N1 Cu1 O2 93.23(7) .
N1 Cu1 N2 173.57(8) .
O2 Cu1 N2 93.10(7) .
N1 Cu1 O3 82.27(7) .
O2 Cu1 O3 159.61(7) .
N2 Cu1 O3 91.40(7) .
N1 Cu1 N4 90.48(8) 4_756
O2 Cu1 N4 105.23(8) 4_756
N2 Cu1 N4 88.92(9) 4_756
O3 Cu1 N4 94.73(8) 4_756
C15 O3 Cu1 110.41(12) .
C3 N1 C2 121.03(17) .
C3 N1 Cu1 125.71(15) .
C2 N1 Cu1 113.03(13) .
C7 O2 Cu1 124.75(12) .
C4 N2 Cu1 162.1(2) .
C5 O1 C16 118.41(19) .
N1 C2 C12 115.6(2) .
N1 C2 C15 105.64(18) .
C12 C2 C15 112.4(2) .
C7 C1 C8 120.3(2) .
C7 C1 C3 122.94(18) .
C8 C1 C3 116.8(2) .
N1 C3 C1 125.84(19) .
N2 C4 N3 170.9(3) .
O1 C5 C6 124.8(2) .
O1 C5 C7 114.17(18) .
C6 C5 C7 121.0(2) .
C5 C6 C10 120.7(2) .
O2 C7 C1 124.39(18) .
O2 C7 C5 118.38(18) .
C1 C7 C5 117.21(18) .
C10 C8 C1 121.4(2) .
C11 N4 Cu1 146.7(3) 4_746
C8 C10 C6 119.4(2) .
N4 C11 N3 168.8(3) .
C4 N3 C11 128.8(3) .
O3 C15 C2 106.40(17) .

loop_
_geom_bond_atom_site_label_1
_geom_bond_atom_site_label_2
_geom_bond_distance
_geom_bond_site_symmetry_2
Cu1 N1 1.9302(17) .
Cu1 O2 1.9332(14) .
Cu1 N2 1.9413(19) .
Cu1 O3 2.0454(15) .
Cu1 N4 2.474(2) 4_756
O3 C15 1.434(3) .
N1 C3 1.276(3) .
N1 C2 1.486(3) .
O2 C7 1.318(2) .
N2 C4 1.131(3) .
O1 C5 1.363(3) .
O1 C16 1.419(3) .
C2 C12 1.514(3) .
C2 C15 1.521(3) .
C1 C7 1.405(3) .
C1 C8 1.421(3) .
C1 C3 1.442(3) .
C4 N3 1.272(3) .
C5 C6 1.378(3) .
C5 C7 1.436(3) .
C6 C10 1.410(4) .
C8 C10 1.356(3) .
N4 C11 1.118(3) .
N4 Cu1 2.474(2) 4_746
C11 N3 1.305(4) .
